data_2220719
loop_
_publ_author_name
'Dehno Khalaji, Aliakbar'
'Asghari, Jilla'
'Fejfarov\'a, Karla'
'Du\<sek, Michal'

_publ_section_title
;
 4-Chloro-<i>N</i>-(3,4,5-trimethoxybenzylidene)aniline
;
_journal_coeditor_code BT2844
_journal_issue 2
_journal_name_full 'Acta Crystallographica Section E'
_journal_page_first o253
_journal_paper_doi 10.1107/S1600536809000300
_journal_volume 65
_journal_year 2009
_chemical_formula_iupac 'C16 H16 Cl1 N1 O3'
_chemical_formula_moiety 'C16 H16 Cl N O3'
_chemical_formula_sum 'C16 H16 Cl N O3'
_chemical_formula_weight 305.75
_chemical_name_systematic
;
4-Chloro-<i>N</i>-(3,4,5-trimethoxybenzylidene)aniline
;
_space_group_IT_number 4
_symmetry_cell_setting monoclinic
_symmetry_space_group_name_Hall 'P 2yb'
_symmetry_space_group_name_H-M 'P 1 21 1'
_cell_angle_alpha 90
_cell_angle_beta 105.050(2)
_cell_angle_gamma 90
_cell_formula_units_Z 2
_cell_length_a 7.2012(2)
_cell_length_b 8.18700(10)
_cell_length_c 12.9734(3)
_cell_measurement_reflns_used 4239
_cell_measurement_temperature 120
_cell_measurement_theta_max 62.6173
_cell_measurement_theta_min 3.5237
_cell_volume 738.63(3)
_computing_cell_refinement 'Crysalis RED (Oxford Diffraction, 2008)'
_computing_data_collection 'Crysalis CCD (Oxford Diffraction, 2005)'
_computing_data_reduction 'Crysalis RED (Oxford Diffraction, 2008)'
_computing_molecular_graphics 'DIAMOND (Brandenburg & Putz, 2005)'
_computing_publication_material 'JANA2006 (Pet\<r\'i\<cek <i>et al.</i>,  2007)'
_computing_structure_refinement 'JANA2006 (Pet\<r\'i\<cek <i>et al.</i>,  2007)'
_computing_structure_solution 'SIR2002 (Burla <i>et al.</i>,  2003)'
_diffrn_ambient_temperature 120
_diffrn_detector_area_resol_mean 20.7567
_diffrn_measured_fraction_theta_full 0.98
_diffrn_measured_fraction_theta_max 0.97
_diffrn_measurement_device 'four-cycle diffractometer'
_diffrn_measurement_device_type
;
Oxford Diffraction Gemini diffractometer with Xcalibur goniometer,
Atlas detector and Gemini ultra Cu source
;
_diffrn_measurement_method 'rotation method data acquisition using \w'
_diffrn_radiation_monochromator mirror
_diffrn_radiation_source 'X-ray tube'
_diffrn_radiation_type 'Cu K\a'
_diffrn_radiation_wavelength 1.54184
_diffrn_reflns_av_R_equivalents 0.0481
_diffrn_reflns_av_sigmaI/netI 0.0207
_diffrn_reflns_limit_h_max 7
_diffrn_reflns_limit_h_min -8
_diffrn_reflns_limit_k_max 9
_diffrn_reflns_limit_k_min -9
_diffrn_reflns_limit_l_max 14
_diffrn_reflns_limit_l_min -14
_diffrn_reflns_number 5670
_diffrn_reflns_reduction_process
;
Integration of the CCD images was done by program Crysalis RED
(Oxford diffraction, 2008). The same program was used for indexing of the
crystal shape, its refinement and absorption correction.
;
_diffrn_reflns_theta_full 62.55
_diffrn_reflns_theta_max 62.73
_diffrn_reflns_theta_min 3.52
_exptl_absorpt_coefficient_mu 2.373
_exptl_absorpt_correction_T_max 0.809
_exptl_absorpt_correction_T_min 0.680
_exptl_absorpt_correction_type numerical
_exptl_absorpt_process_details
;
[based on the crystal shape, using the method implemented in
CrysAlis RED (Oxford Diffraction, 2008) according to Clark & Reid
(1995)]
;
_exptl_crystal_colour colorless
_exptl_crystal_density_diffrn 1.37887
_exptl_crystal_description prism
_exptl_crystal_F_000 320
_exptl_crystal_size_max 0.2210
_exptl_crystal_size_mid 0.1954
_exptl_crystal_size_min 0.1065
_refine_diff_density_max 0.28
_refine_diff_density_min -0.21
_refine_ls_abs_structure_details 'Flack (1983), 915 Friedel pairs'
_refine_ls_abs_structure_Flack 0.06(2)
_refine_ls_extinction_method none
_refine_ls_goodness_of_fit_ref 1.93
_refine_ls_hydrogen_treatment constr
_refine_ls_number_constraints 65
_refine_ls_number_parameters 189
_refine_ls_number_reflns 2225
_refine_ls_number_restraints 0
_refine_ls_R_factor_all 0.0490
_refine_ls_R_factor_gt 0.0453
_refine_ls_shift/su_max 0.0134
_refine_ls_shift/su_mean 0.0012
_refine_ls_structure_factor_coef Fsqd
_refine_ls_weighting_details 'w = 1/[\s^2^(I)+0.0016I^2^]'
_refine_ls_weighting_scheme sigma
_refine_ls_wR_factor_gt 0.1079
_refine_ls_wR_factor_ref 0.1092
_reflns_number_gt 2039
_reflns_number_total 2225
_reflns_threshold_expression I>3\s(I)
_cod_data_source_file bt2844.cif
_cod_data_source_block I
_cod_original_sg_symbol_H-M 'P 21'
_cod_original_formula_sum 'C16 H16 Cl1 N1 O3'
_cod_database_code 2220719
_cod_database_fobs_code 2220719

loop_
_symmetry_equiv_pos_site_id
_symmetry_equiv_pos_as_xyz
1 x,y,z
2 -x,y+1/2,-z

loop_
_atom_site_type_symbol
_atom_site_label
_atom_site_fract_x
_atom_site_fract_y
_atom_site_fract_z
_atom_site_U_iso_or_equiv
_atom_site_adp_type
_atom_site_calc_flag
_atom_site_refinement_flags
_atom_site_occupancy
_atom_site_disorder_assembly
_atom_site_disorder_group
Cl Cl1 0.00790(13) 0.164420(10) 0.00937(6) 0.0366(3) Uani d . 1 . .
O O1 1.2823(3) 0.6425(3) 0.64185(15) 0.0252(7) Uani d . 1 . .
O O2 1.4726(3) 0.8288(3) 0.53638(16) 0.0255(7) Uani d . 1 . .
O O3 1.3717(3) 0.8527(3) 0.32476(16) 0.0298(8) Uani d . 1 . .
N N1 0.7360(4) 0.5116(4) 0.2085(2) 0.0261(10) Uani d . 1 . .
C C1 1.2081(4) 0.6506(4) 0.5342(2) 0.0199(9) Uani d . 1 . .
C C2 1.3141(5) 0.7435(4) 0.4792(2) 0.0220(10) Uani d . 1 . .
C C3 1.2528(5) 0.7593(4) 0.3685(3) 0.0226(11) Uani d . 1 . .
C C4 1.0855(4) 0.6828(4) 0.3111(2) 0.0239(10) Uani d . 1 . .
C C5 0.9789(5) 0.5918(4) 0.3668(2) 0.0212(10) Uani d . 1 . .
C C6 1.0392(5) 0.5747(4) 0.4767(2) 0.0226(11) Uani d . 1 . .
C C7 0.7985(5) 0.5127(4) 0.3104(2) 0.0226(10) Uani d . 1 . .
C C8 0.5578(5) 0.4334(4) 0.1638(2) 0.0240(10) Uani d . 1 . .
C C9 0.4039(4) 0.4350(4) 0.2092(2) 0.0250(11) Uani d . 1 . .
C C10 0.2330(5) 0.3568(4) 0.1612(2) 0.0263(11) Uani d . 1 . .
C C11 0.2161(5) 0.2724(4) 0.0662(2) 0.0273(11) Uani d . 1 . .
C C12 0.3676(5) 0.2727(4) 0.0172(3) 0.0324(12) Uani d . 1 . .
C C13 0.5356(5) 0.3535(5) 0.0654(2) 0.0315(12) Uani d . 1 . .
C C14 1.1767(5) 0.5531(5) 0.7017(3) 0.0370(13) Uani d . 1 . .
C C15 1.6479(5) 0.7425(5) 0.5441(3) 0.0319(12) Uani d . 1 . .
C C16 1.3098(5) 0.8853(5) 0.2132(3) 0.0366(14) Uani d . 1 . .
H H4 1.043968 0.692286 0.234845 0.0286 Uiso d . 1 . .
H H6 0.964788 0.510597 0.51341 0.0271 Uiso d . 1 . .
H H9 0.415976 0.491463 0.275474 0.03 Uiso d . 1 . .
H H10 0.126966 0.360818 0.193233 0.0316 Uiso d . 1 . .
H H12 0.354653 0.217079 -0.049398 0.0389 Uiso d . 1 . .
H H13 0.638975 0.355215 0.031235 0.0378 Uiso d . 1 . .
H H14a 1.230813 0.572264 0.776497 0.0444 Uiso d . 1 . .
H H14b 1.044923 0.588152 0.682085 0.0444 Uiso d . 1 . .
H H14c 1.182975 0.43867 0.686918 0.0444 Uiso d . 1 . .
H H15a 1.753739 0.805308 0.585471 0.0382 Uiso d . 1 . .
H H15b 1.643203 0.638974 0.578074 0.0382 Uiso d . 1 . .
H H15c 1.664554 0.725127 0.473844 0.0382 Uiso d . 1 . .
H H16a 1.401652 0.954863 0.192956 0.0439 Uiso d . 1 . .
H H16b 1.299241 0.784387 0.174383 0.0439 Uiso d . 1 . .
H H16c 1.186828 0.938464 0.197126 0.0439 Uiso d . 1 . .
H H7 0.723679 0.459098 0.351803 0.0271 Uiso d . 1 . .

loop_
_atom_site_aniso_label
_atom_site_aniso_U_11
_atom_site_aniso_U_22
_atom_site_aniso_U_33
_atom_site_aniso_U_12
_atom_site_aniso_U_13
_atom_site_aniso_U_23
_atom_site_aniso_type_symbol
Cl1 0.0321(4) 0.0363(4) 0.0337(4) -0.0062(4) -0.0049(3) -0.0031(4) Cl
O1 0.0277(12) 0.0274(12) 0.0184(10) -0.0043(10) 0.0021(8) -0.0007(9) O
O2 0.0210(12) 0.0256(12) 0.0276(11) -0.0031(9) 0.0023(9) -0.0061(9) O
O3 0.0298(13) 0.0353(12) 0.0235(11) -0.0092(11) 0.0054(10) 0.0014(10) O
N1 0.0248(16) 0.0292(15) 0.0227(15) -0.0020(12) 0.0032(12) -0.0012(11) N
C1 0.0216(16) 0.0189(14) 0.0184(14) 0.0012(14) 0.0039(11) -0.0004(13) C
C2 0.0190(16) 0.0203(15) 0.0239(17) -0.0012(13) 0.0007(13) -0.0033(12) C
C3 0.0235(18) 0.0192(17) 0.0280(17) -0.0008(13) 0.0115(14) 0.0002(12) C
C4 0.0229(17) 0.0235(17) 0.0235(15) 0.0008(14) 0.0030(12) 0.0005(13) C
C5 0.0182(18) 0.0199(15) 0.0251(17) 0.0011(12) 0.0046(14) -0.0007(12) C
C6 0.0239(19) 0.0209(17) 0.0227(17) 0.0018(13) 0.0057(13) 0.0015(12) C
C7 0.0211(17) 0.0200(16) 0.0251(17) -0.0003(13) 0.0033(13) -0.0005(13) C
C8 0.0263(17) 0.0220(16) 0.0206(16) -0.0015(15) 0.0007(13) -0.0004(13) C
C9 0.0252(18) 0.0281(18) 0.0201(16) 0.0027(15) 0.0032(13) 0.0004(13) C
C10 0.0254(19) 0.0296(18) 0.0219(17) 0.0010(14) 0.0024(13) 0.0003(14) C
C11 0.034(2) 0.0230(16) 0.0191(16) 0.0008(14) -0.0037(14) 0.0007(12) C
C12 0.032(2) 0.0353(19) 0.0270(18) 0.0025(16) 0.0020(15) -0.0050(14) C
C13 0.032(2) 0.040(2) 0.0226(17) -0.0018(16) 0.0080(14) -0.0030(15) C
C14 0.035(2) 0.048(2) 0.0262(19) -0.0060(18) 0.0048(15) 0.0083(16) C
C15 0.0185(18) 0.0334(18) 0.040(2) 0.0021(15) 0.0018(15) 0.0018(15) C
C16 0.042(2) 0.043(2) 0.0260(18) -0.0086(17) 0.0097(16) 0.0074(15) C

loop_
_atom_type_symbol
_atom_type_scat_dispersion_real
_atom_type_scat_dispersion_imag
_atom_type_scat_source
C 0.018 0.009 'International Tables Vol C tables 4.2.6.8 and 6.1.1.1'
H 0.000 0.000 'International Tables Vol C tables 4.2.6.8 and 6.1.1.1'
Cl 0.364 0.702 'International Tables Vol C tables 4.2.6.8 and 6.1.1.1'
N 0.031 0.018 'International Tables Vol C tables 4.2.6.8 and 6.1.1.1'
O 0.049 0.032 'International Tables Vol C tables 4.2.6.8 and 6.1.1.1'

loop_
_geom_angle_atom_site_label_1
_geom_angle_atom_site_label_2
_geom_angle_atom_site_label_3
_geom_angle_site_symmetry_1
_geom_angle_site_symmetry_2
_geom_angle_site_symmetry_3
_geom_angle
_geom_angle_publ_flag
C10 Cl1 C12 . . . 52.95(11) ?
C1 O1 C14 . . . 117.5(2) ?
C2 O2 C15 . . . 112.4(3) ?
C3 O3 C16 . . . 117.3(2) ?
C7 N1 C8 . . . 117.6(3) ?
O1 C1 C2 . . . 115.4(3) ?
O1 C1 C6 . . . 125.5(3) ?
C2 C1 C6 . . . 119.0(3) ?
O2 C2 C1 . . . 119.1(3) ?
O2 C2 C3 . . . 120.3(3) ?
C1 C2 C3 . . . 120.5(3) ?
O3 C3 C2 . . . 114.3(3) ?
O3 C3 C4 . . . 125.1(3) ?
C2 C3 C4 . . . 120.5(3) ?
C3 C4 C5 . . . 118.6(3) ?
C3 C4 H4 . . . 120.6757 ?
C5 C4 H4 . . . 120.6756 ?
C4 C5 C6 . . . 121.2(3) ?
C4 C5 C7 . . . 120.8(3) ?
C6 C5 C7 . . . 118.0(3) ?
C1 C6 C5 . . . 120.1(3) ?
C1 C6 H6 . . . 119.9695 ?
C5 C6 H6 . . . 119.9698 ?
N1 C7 C5 . . . 123.1(3) ?
N1 C7 H7 . . . 118.4336 ?
C5 C7 H7 . . . 118.4335 ?
N1 C8 C9 . . . 124.2(3) ?
N1 C8 C13 . . . 117.3(3) ?
C9 C8 C13 . . . 118.4(3) ?
C8 C9 C10 . . . 121.4(3) ?
C8 C9 H9 . . . 119.2976 ?
C10 C9 H9 . . . 119.2983 ?
C9 C10 C11 . . . 119.5(3) ?
C9 C10 H10 . . . 120.2657 ?
C11 C10 H10 . . . 120.265 ?
C10 C11 C12 . . . 120.2(3) ?
C11 C12 C13 . . . 119.5(3) ?
C11 C12 H12 . . . 120.2721 ?
C13 C12 H12 . . . 120.2719 ?
C8 C13 C12 . . . 120.9(4) ?
C8 C13 H13 . . . 119.5347 ?
C12 C13 H13 . . . 119.5353 ?
O1 C14 H14a . . . 109.4713 ?
O1 C14 H14b . . . 109.4711 ?
O1 C14 H14c . . . 109.4713 ?
H14a C14 H14b . . . 109.4712 ?
H14a C14 H14c . . . 109.4714 ?
H14b C14 H14c . . . 109.471 ?
O2 C15 H15a . . . 109.4714 ?
O2 C15 H15b . . . 109.4711 ?
O2 C15 H15c . . . 109.4715 ?
H15a C15 H15b . . . 109.4705 ?
H15a C15 H15c . . . 109.4714 ?
H15b C15 H15c . . . 109.4714 ?
O3 C16 H16a . . . 109.4709 ?
O3 C16 H16b . . . 109.4714 ?
O3 C16 H16c . . . 109.4711 ?
H16a C16 H16b . . . 109.4712 ?
H16a C16 H16c . . . 109.4712 ?
H16b C16 H16c . . . 109.4715 ?

loop_
_geom_bond_atom_site_label_1
_geom_bond_atom_site_label_2
_geom_bond_site_symmetry_1
_geom_bond_site_symmetry_2
_geom_bond_distance
_geom_bond_publ_flag
Cl1 C10 . . 2.708(3) yes
Cl1 C11 . . 1.732(3) yes
Cl1 C12 . . 2.714(4) yes
O1 C1 . . 1.362(3) yes
O1 C14 . . 1.423(5) yes
O2 C2 . . 1.379(4) yes
O2 C15 . . 1.427(4) yes
O3 C3 . . 1.375(4) yes
O3 C16 . . 1.424(4) yes
N1 C7 . . 1.282(4) yes
N1 C8 . . 1.417(4) yes
C1 C2 . . 1.397(5) yes
C1 C6 . . 1.397(4) yes
C2 C3 . . 1.395(4) yes
C3 C4 . . 1.390(4) yes
C4 C5 . . 1.398(5) yes
C4 H4 . . 0.96 ?
C5 C6 . . 1.385(4) yes
C5 C7 . . 1.466(4) yes
C6 H6 . . 0.96 ?
C7 H7 . . 0.96 ?
C8 C9 . . 1.384(5) yes
C8 C13 . . 1.406(5) yes
C9 C10 . . 1.383(4) yes
C9 H9 . . 0.96 ?
C10 C11 . . 1.390(5) yes
C10 H10 . . 0.96 ?
C11 C12 . . 1.398(6) yes
C12 C13 . . 1.378(5) yes
C12 H12 . . 0.96 ?
C13 H13 . . 0.96 ?
C14 H14a . . 0.96 ?
C14 H14b . . 0.96 ?
C14 H14c . . 0.96 ?
C15 H15a . . 0.96 ?
C15 H15b . . 0.96 ?
C15 H15c . . 0.96 ?
C16 H16a . . 0.96 ?
C16 H16b . . 0.96 ?
C16 H16c . . 0.96 ?

loop_
_geom_hbond_atom_site_label_D
_geom_hbond_atom_site_label_H
_geom_hbond_atom_site_label_A
_geom_hbond_site_symmetry_A
_geom_hbond_distance_DH
_geom_hbond_distance_HA
_geom_hbond_distance_DA
_geom_hbond_angle_DHA
_geom_hbond_publ_flag
C7 H7 O1 2_746 0.96 2.59 3.177(4) 119 y
C7 H7 O2 2_746 0.96 2.51 3.471(4) 178 y
C12 H12 N1 2_645 0.96 2.61 3.545(5) 164 y

loop_
_cod_related_entry_id
_cod_related_entry_database
_cod_related_entry_code
1 ChemSpider 24741529
